data_7715435
loop_
_publ_author_name
'Nguyen, Tony'
'Dutton, Jason L.'
'Chang, Chia Yun'
'Zhou, Wen'
'Piers, Warren E.'

_publ_section_title
;
 Direct C-H electrophilic borylation with
 (C<sub>6</sub>F<sub>5</sub>)<sub>2</sub>B-NTf<sub>2</sub> to generate B-N
 dibenzo[<i>a</i>,<i>h</i>]pyrenes.
;
_journal_issue 17
_journal_name_full 'Dalton transactions (Cambridge, England : 2003)'
_journal_page_first 7273
_journal_page_last 7281
_journal_paper_doi 10.1039/d4dt00469h
_journal_volume 53
_journal_year 2024
_chemical_formula_moiety 'C44 H10 B2 F22 N2, 2(C3 H6 O)'
_chemical_formula_sum 'C50 H22 B2 F22 N2 O2'
_chemical_formula_weight 1122.31
_space_group_crystal_system triclinic
_space_group_IT_number 2
_space_group_name_Hall '-P 1'
_space_group_name_H-M_alt 'P -1'
_atom_sites_solution_hydrogens geom
_audit_creation_date 2022-09-23
_audit_creation_method
;
Olex2 1.5
(compiled 2022.04.07 svn.rca3783a0 for OlexSys, GUI svn.r6498)
;
_audit_update_record
;
2024-02-15 deposited with the CCDC.	2024-03-08 downloaded from the CCDC.
;
_cell_angle_alpha 94.889(5)
_cell_angle_beta 97.993(5)
_cell_angle_gamma 102.729(5)
_cell_formula_units_Z 1
_cell_length_a 9.0598(6)
_cell_length_b 10.5792(7)
_cell_length_c 12.1126(8)
_cell_measurement_reflns_used 5578
_cell_measurement_temperature 296(2)
_cell_measurement_theta_max 66.63
_cell_measurement_theta_min 3.71
_cell_volume 1113.31(13)
_computing_molecular_graphics 'Olex2 1.5 (Dolomanov et al., 2009)'
_computing_publication_material 'Olex2 1.5 (Dolomanov et al., 2009)'
_computing_structure_refinement 'SHELXL 2019/2 (Sheldrick, 2015)'
_computing_structure_solution 'SHELXT 2014/5 (Sheldrick, 2014)'
_diffrn_ambient_temperature 296.15
_diffrn_measured_fraction_theta_full 0.960
_diffrn_measured_fraction_theta_max 0.960
_diffrn_measurement_device_type 'Bruker APEX-II CCD'
_diffrn_measurement_method '\f and \w scans'
_diffrn_radiation_type CuK\a
_diffrn_radiation_wavelength 1.54178
_diffrn_reflns_av_R_equivalents 0.0627
_diffrn_reflns_av_unetI/netI 0.0667
_diffrn_reflns_Laue_measured_fraction_full 0.960
_diffrn_reflns_Laue_measured_fraction_max 0.960
_diffrn_reflns_limit_h_max 10
_diffrn_reflns_limit_h_min -10
_diffrn_reflns_limit_k_max 12
_diffrn_reflns_limit_k_min -12
_diffrn_reflns_limit_l_max 14
_diffrn_reflns_limit_l_min -14
_diffrn_reflns_number 12542
_diffrn_reflns_point_group_measured_fraction_full 0.960
_diffrn_reflns_point_group_measured_fraction_max 0.960
_diffrn_reflns_theta_full 66.576
_diffrn_reflns_theta_max 66.576
_diffrn_reflns_theta_min 3.712
_diffrn_source 'fine-focus sealed tube'
_diffrn_standards_number 0
_exptl_absorpt_coefficient_mu 1.482
_exptl_absorpt_correction_T_max 0.7528
_exptl_absorpt_correction_T_min 0.6691
_exptl_absorpt_correction_type multi-scan
_exptl_absorpt_process_details
;
SADABS-2016/2 (Bruker,2016/2) was used for absorption correction.
wR2(int) was 0.0964 before and 0.0734 after correction.
The Ratio of minimum to maximum transmission is 0.8888.
The \l/2 correction factor is Not present.
;
_exptl_crystal_colour Yellow
_exptl_crystal_density_diffrn 1.674
_exptl_crystal_description Block
_exptl_crystal_F_000 560
_exptl_crystal_size_max 0.221
_exptl_crystal_size_mid 0.064
_exptl_crystal_size_min 0.053
_refine_diff_density_max 0.267
_refine_diff_density_min -0.335
_refine_diff_density_rms 0.064
_refine_ls_extinction_method none
_refine_ls_goodness_of_fit_ref 1.087
_refine_ls_hydrogen_treatment constr
_refine_ls_matrix_type full
_refine_ls_number_parameters 354
_refine_ls_number_reflns 3791
_refine_ls_number_restraints 0
_refine_ls_restrained_S_all 1.087
_refine_ls_R_factor_all 0.0614
_refine_ls_R_factor_gt 0.0463
_refine_ls_shift/su_max 0.000
_refine_ls_shift/su_mean 0.000
_refine_ls_structure_factor_coef Fsqd
_refine_ls_weighting_details 'w=1/[\s^2^(Fo^2^)+(0.0686P)^2^] where P=(Fo^2^+2Fc^2^)/3'
_refine_ls_weighting_scheme calc
_refine_ls_wR_factor_gt 0.1275
_refine_ls_wR_factor_ref 0.1380
_reflns_Friedel_coverage 0.000
_reflns_number_gt 2810
_reflns_number_total 3791
_reflns_threshold_expression 'I > 2\s(I)'
_cod_data_source_file d4dt00469h2.cif
_cod_data_source_block cu_20220922TN02157_0m_a
_cod_depositor_comments 'Adding full bibliography for 7715430--7715439.cif.'
_cod_database_code 7715435
_shelx_shelxl_version_number 2018/3
_shelx_space_group_comment
;
The symmetry employed for this shelxl refinement is uniquely defined
by the following loop, which should always be used as a source of
symmetry information in preference to the above space-group names.
They are only intended as comments.
;
_olex2_refinement_description
;
1.a Aromatic/amide H refined with riding coordinates:
 C14(H14), C16(H16), C17(H17), C20(H20), C21(H21)
1.b Idealised Me refined as rotating group:
 C24(H24A,H24B,H24C), C25(H25A,H25B,H25C)
;
_olex2_submission_special_instructions 'No special instructions were received'

loop_
_space_group_symop_operation_xyz
'x, y, z'
'-x, -y, -z'

loop_
_atom_site_label
_atom_site_type_symbol
_atom_site_fract_x
_atom_site_fract_y
_atom_site_fract_z
_atom_site_U_iso_or_equiv
_atom_site_adp_type
_atom_site_occupancy
_atom_site_site_symmetry_order
_atom_site_calc_flag
_atom_site_refinement_flags_posn
_atom_site_refinement_flags_adp
_atom_site_refinement_flags_occupancy
_atom_site_disorder_assembly
_atom_site_disorder_group
F1 F 0.61019(17) 0.48268(13) 0.76130(11) 0.0330(4) Uani 1 1 d . . . . .
O1 O 1.0045(3) 1.1122(2) 0.3323(2) 0.0617(6) Uani 1 1 d . . . . .
N1 N 0.4719(2) 0.36650(18) 0.38654(15) 0.0232(4) Uani 1 1 d . . . . .
C22 C 0.5356(3) 0.6719(2) 0.83257(19) 0.0264(5) Uani 1 1 d . . . . .
B1 B 0.4489(3) 0.6947(3) 0.7091(2) 0.0231(6) Uani 1 1 d . . . . .
F2 F 0.74831(18) 0.44969(14) 0.96026(13) 0.0416(4) Uani 1 1 d . . . . .
C21 C 0.6078(3) 0.5694(2) 0.8488(2) 0.0274(5) Uani 1 1 d . . . . .
F3 F 0.7425(2) 0.61067(16) 1.14739(12) 0.0473(4) Uani 1 1 d . . . . .
C20 C 0.6793(3) 0.5490(2) 0.9520(2) 0.0317(6) Uani 1 1 d . . . . .
F4 F 0.59103(19) 0.80406(16) 1.12842(12) 0.0444(4) Uani 1 1 d . . . . .
C19 C 0.6760(3) 0.6296(3) 1.0460(2) 0.0343(6) Uani 1 1 d . . . . .
F5 F 0.46059(17) 0.84660(14) 0.92945(12) 0.0376(4) Uani 1 1 d . . . . .
C18 C 0.5997(3) 0.7278(3) 1.0357(2) 0.0333(6) Uani 1 1 d . . . . .
F6 F 0.69760(17) 0.93470(13) 0.81781(13) 0.0380(4) Uani 1 1 d . . . . .
C13 C 0.5325(3) 0.7468(2) 0.9316(2) 0.0295(5) Uani 1 1 d . . . . .
F7 F 0.70839(19) 1.17820(14) 0.77694(14) 0.0459(4) Uani 1 1 d . . . . .
C14 C 0.4667(3) 0.8490(2) 0.68750(19) 0.0260(5) Uani 1 1 d . . . . .
F8 F 0.4952(2) 1.23364(14) 0.61923(14) 0.0469(4) Uani 1 1 d . . . . .
C15 C 0.5827(3) 0.9544(2) 0.7410(2) 0.0293(5) Uani 1 1 d . . . . .
F9 F 0.26939(19) 1.03579(14) 0.50071(13) 0.0433(4) Uani 1 1 d . . . . .
C16 C 0.5936(3) 1.0820(2) 0.7206(2) 0.0334(6) Uani 1 1 d . . . . .
F10 F 0.25388(17) 0.79048(13) 0.53982(12) 0.0363(4) Uani 1 1 d . . . . .
C17 C 0.4870(3) 1.1101(2) 0.6412(2) 0.0346(6) Uani 1 1 d . . . . .
F11 F -0.05557(18) 0.63600(16) 0.83189(13) 0.0456(4) Uani 1 1 d . . . . .
C11 C 0.3707(3) 1.0099(2) 0.5824(2) 0.0315(6) Uani 1 1 d . . . . .
C12 C 0.3651(3) 0.8839(2) 0.6058(2) 0.0277(5) Uani 1 1 d . . . . .
C6 C 0.2725(3) 0.6179(2) 0.69673(19) 0.0250(5) Uani 1 1 d . . . . .
C7 C 0.1804(3) 0.6609(2) 0.7677(2) 0.0294(5) Uani 1 1 d . . . . .
H14 H 0.219269 0.736051 0.818256 0.035 Uiso 1 1 calc R U . . .
C8 C 0.0314(3) 0.5914(3) 0.7623(2) 0.0308(6) Uani 1 1 d . . . . .
C9 C -0.0322(3) 0.4790(2) 0.6898(2) 0.0303(6) Uani 1 1 d . . . . .
H16 H -0.132317 0.432724 0.689347 0.036 Uiso 1 1 calc R U . . .
C10 C 0.0573(3) 0.4375(2) 0.6178(2) 0.0277(5) Uani 1 1 d . . . . .
H17 H 0.016042 0.363178 0.566707 0.033 Uiso 1 1 calc R U . . .
C5 C 0.2100(3) 0.5057(2) 0.62035(19) 0.0230(5) Uani 1 1 d . . . . .
C4 C 0.3016(3) 0.4599(2) 0.54162(18) 0.0225(5) Uani 1 1 d . . . . .
C3 C 0.2412(3) 0.3518(2) 0.46300(19) 0.0260(5) Uani 1 1 d . . . . .
H20 H 0.139933 0.306884 0.460185 0.031 Uiso 1 1 calc R U . . .
C2 C 0.3260(3) 0.3089(2) 0.3891(2) 0.0260(5) Uani 1 1 d . . . . .
H21 H 0.279385 0.235699 0.337826 0.031 Uiso 1 1 calc R U . . .
C1 C 0.5418(3) 0.4763(2) 0.46048(18) 0.0211(5) Uani 1 1 d . . . . .
C23 C 0.9659(3) 1.0104(3) 0.2714(3) 0.0469(7) Uani 1 1 d . . . . .
C24 C 0.9496(4) 0.8827(3) 0.3175(3) 0.0567(9) Uani 1 1 d . . . . .
H24A H 0.845381 0.833170 0.297173 0.085 Uiso 1 1 calc R U . . .
H24B H 0.976174 0.897723 0.397868 0.085 Uiso 1 1 calc R U . . .
H24C H 1.016556 0.835101 0.287319 0.085 Uiso 1 1 calc R U . . .
C25 C 0.9335(5) 1.0083(4) 0.1472(3) 0.0682(10) Uani 1 1 d . . . . .
H25A H 0.973575 0.941321 0.111826 0.102 Uiso 1 1 calc R U . . .
H25B H 0.981411 1.091435 0.126801 0.102 Uiso 1 1 calc R U . . .
H25C H 0.824772 0.990734 0.122898 0.102 Uiso 1 1 calc R U . . .

loop_
_atom_site_aniso_label
_atom_site_aniso_U_11
_atom_site_aniso_U_22
_atom_site_aniso_U_33
_atom_site_aniso_U_23
_atom_site_aniso_U_13
_atom_site_aniso_U_12
F1 0.0423(9) 0.0278(7) 0.0306(7) -0.0009(6) 0.0049(6) 0.0144(6)
O1 0.0607(15) 0.0381(12) 0.0753(16) -0.0082(12) -0.0027(13) 0.0029(10)
N1 0.0230(10) 0.0232(10) 0.0233(10) 0.0027(8) 0.0040(8) 0.0053(8)
C22 0.0248(12) 0.0285(12) 0.0251(12) 0.0008(11) 0.0051(10) 0.0049(10)
B1 0.0234(13) 0.0245(13) 0.0214(12) -0.0020(11) 0.0045(11) 0.0069(11)
F2 0.0444(9) 0.0390(8) 0.0440(9) 0.0127(7) 0.0021(8) 0.0155(7)
C21 0.0263(13) 0.0295(12) 0.0258(12) 0.0015(11) 0.0062(10) 0.0045(10)
F3 0.0552(11) 0.0543(10) 0.0274(8) 0.0114(8) -0.0056(7) 0.0078(8)
C20 0.0279(13) 0.0315(13) 0.0358(14) 0.0094(12) 0.0043(11) 0.0057(11)
F4 0.0506(10) 0.0552(10) 0.0238(7) -0.0092(7) 0.0066(7) 0.0095(8)
C19 0.0330(14) 0.0392(14) 0.0266(13) 0.0094(12) 0.0002(11) 0.0005(11)
F5 0.0427(9) 0.0400(8) 0.0324(8) -0.0043(7) 0.0058(7) 0.0182(7)
C18 0.0323(14) 0.0408(14) 0.0229(12) -0.0022(12) 0.0036(11) 0.0029(11)
F6 0.0332(8) 0.0316(7) 0.0438(9) -0.0002(7) -0.0037(7) 0.0044(6)
C13 0.0304(13) 0.0295(12) 0.0291(13) 0.0002(11) 0.0067(11) 0.0083(10)
F7 0.0465(10) 0.0276(8) 0.0545(10) -0.0046(7) 0.0012(8) -0.0026(7)
C14 0.0280(13) 0.0267(12) 0.0248(11) 0.0003(10) 0.0096(10) 0.0075(10)
F8 0.0664(11) 0.0237(7) 0.0517(10) 0.0087(7) 0.0107(9) 0.0106(7)
C15 0.0286(13) 0.0306(13) 0.0296(12) 0.0000(11) 0.0063(11) 0.0092(10)
F9 0.0528(10) 0.0392(8) 0.0401(9) 0.0115(7) 0.0011(8) 0.0168(7)
C16 0.0359(15) 0.0239(12) 0.0367(14) -0.0059(11) 0.0080(12) 0.0016(11)
F10 0.0388(9) 0.0314(7) 0.0333(8) 0.0021(7) -0.0037(7) 0.0035(6)
C17 0.0489(17) 0.0224(12) 0.0365(14) 0.0040(12) 0.0153(13) 0.0113(11)
F11 0.0374(9) 0.0494(9) 0.0516(10) -0.0075(8) 0.0239(8) 0.0087(7)
C11 0.0381(15) 0.0326(13) 0.0271(12) 0.0052(11) 0.0062(11) 0.0137(11)
C12 0.0287(13) 0.0262(12) 0.0284(12) -0.0005(11) 0.0077(11) 0.0060(10)
C6 0.0248(13) 0.0269(12) 0.0252(11) 0.0068(10) 0.0041(10) 0.0088(10)
C7 0.0304(13) 0.0296(12) 0.0280(12) -0.0022(11) 0.0056(11) 0.0081(10)
C8 0.0274(13) 0.0370(14) 0.0324(13) 0.0053(12) 0.0117(11) 0.0120(11)
C9 0.0242(13) 0.0327(13) 0.0340(13) 0.0053(12) 0.0082(11) 0.0040(10)
C10 0.0265(13) 0.0263(12) 0.0294(12) 0.0026(11) 0.0047(10) 0.0045(10)
C5 0.0227(12) 0.0243(11) 0.0234(11) 0.0054(10) 0.0038(9) 0.0071(9)
C4 0.0226(12) 0.0226(11) 0.0234(11) 0.0053(10) 0.0043(10) 0.0061(9)
C3 0.0218(12) 0.0273(12) 0.0272(12) 0.0013(11) 0.0038(10) 0.0026(10)
C2 0.0270(13) 0.0224(11) 0.0260(12) -0.0005(10) 0.0026(10) 0.0024(10)
C1 0.0229(12) 0.0204(11) 0.0194(10) 0.0034(9) 0.0015(9) 0.0047(9)
C23 0.0307(15) 0.0387(16) 0.065(2) -0.0037(16) 0.0028(14) 0.0016(12)
C24 0.056(2) 0.0351(15) 0.075(2) -0.0035(16) 0.0073(18) 0.0065(14)
C25 0.069(2) 0.057(2) 0.069(2) -0.0008(19) 0.006(2) -0.0001(18)

loop_
_atom_type_symbol
_atom_type_description
_atom_type_scat_dispersion_real
_atom_type_scat_dispersion_imag
_atom_type_scat_source
C C 0.0181 0.0091 'International Tables Vol C Tables 4.2.6.8 and 6.1.1.4'
H H 0.0000 0.0000 'International Tables Vol C Tables 4.2.6.8 and 6.1.1.4'
B B 0.0090 0.0039 'International Tables Vol C Tables 4.2.6.8 and 6.1.1.4'
F F 0.0727 0.0534 'International Tables Vol C Tables 4.2.6.8 and 6.1.1.4'
N N 0.0311 0.0180 'International Tables Vol C Tables 4.2.6.8 and 6.1.1.4'
O O 0.0492 0.0322 'International Tables Vol C Tables 4.2.6.8 and 6.1.1.4'

loop_
_geom_angle_atom_site_label_1
_geom_angle_atom_site_label_2
_geom_angle_atom_site_label_3
_geom_angle
_geom_angle_site_symmetry_1
_geom_angle_site_symmetry_3
_geom_angle_publ_flag
C2 N1 B1 116.48(19) . 2_666 ?
C2 N1 C1 118.9(2) . . ?
C1 N1 B1 124.50(19) . 2_666 ?
C21 C22 B1 123.5(2) . . ?
C13 C22 B1 122.8(2) . . ?
C13 C22 C21 113.5(2) . . ?
N1 B1 C22 108.18(18) 2_666 . ?
N1 B1 C14 104.71(18) 2_666 . ?
C22 B1 C14 114.93(19) . . ?
C6 B1 N1 109.87(19) . 2_666 ?
C6 B1 C22 107.09(19) . . ?
C6 B1 C14 111.96(19) . . ?
F1 C21 C22 120.3(2) . . ?
F1 C21 C20 115.8(2) . . ?
C20 C21 C22 123.9(2) . . ?
F2 C20 C21 120.3(2) . . ?
F2 C20 C19 120.4(2) . . ?
C19 C20 C21 119.4(2) . . ?
F3 C19 C20 120.6(2) . . ?
F3 C19 C18 120.2(2) . . ?
C20 C19 C18 119.2(2) . . ?
F4 C18 C19 119.4(2) . . ?
F4 C18 C13 120.7(2) . . ?
C13 C18 C19 119.9(2) . . ?
F5 C13 C22 120.1(2) . . ?
F5 C13 C18 115.8(2) . . ?
C18 C13 C22 124.1(2) . . ?
C15 C14 B1 126.3(2) . . ?
C12 C14 B1 120.6(2) . . ?
C12 C14 C15 113.0(2) . . ?
F6 C15 C14 120.1(2) . . ?
F6 C15 C16 115.3(2) . . ?
C16 C15 C14 124.6(2) . . ?
F7 C16 C15 120.8(2) . . ?
F7 C16 C17 119.9(2) . . ?
C17 C16 C15 119.3(2) . . ?
F8 C17 C16 120.6(2) . . ?
F8 C17 C11 120.0(2) . . ?
C16 C17 C11 119.4(2) . . ?
F9 C11 C17 119.8(2) . . ?
F9 C11 C12 121.1(2) . . ?
C12 C11 C17 119.0(2) . . ?
F10 C12 C14 119.9(2) . . ?
F10 C12 C11 115.5(2) . . ?
C11 C12 C14 124.6(2) . . ?
C7 C6 B1 119.0(2) . . ?
C7 C6 C5 118.9(2) . . ?
C5 C6 B1 122.1(2) . . ?
C6 C7 H14 120.2 . . ?
C8 C7 C6 119.6(2) . . ?
C8 C7 H14 120.2 . . ?
F11 C8 C7 118.2(2) . . ?
F11 C8 C9 118.9(2) . . ?
C7 C8 C9 122.9(2) . . ?
C8 C9 H16 121.1 . . ?
C8 C9 C10 117.8(2) . . ?
C10 C9 H16 121.1 . . ?
C9 C10 H17 119.4 . . ?
C9 C10 C5 121.1(2) . . ?
C5 C10 H17 119.4 . . ?
C6 C5 C10 119.7(2) . . ?
C6 C5 C4 120.5(2) . . ?
C10 C5 C4 119.8(2) . . ?
C3 C4 C5 121.7(2) . . ?
C3 C4 C1 115.3(2) . 2_666 ?
C1 C4 C5 123.0(2) 2_666 . ?
C4 C3 H20 119.0 . . ?
C2 C3 C4 121.9(2) . . ?
C2 C3 H20 119.0 . . ?
N1 C2 C3 123.6(2) . . ?
N1 C2 H21 118.2 . . ?
C3 C2 H21 118.2 . . ?
N1 C1 C4 119.7(2) . 2_666 ?
N1 C1 C1 119.4(3) . 2_666 ?
C1 C1 C4 120.9(3) 2_666 2_666 ?
O1 C23 C24 121.3(3) . . ?
O1 C23 C25 120.9(3) . . ?
C25 C23 C24 117.8(3) . . ?
C23 C24 H24A 109.5 . . ?
C23 C24 H24B 109.5 . . ?
C23 C24 H24C 109.5 . . ?
H24A C24 H24B 109.5 . . ?
H24A C24 H24C 109.5 . . ?
H24B C24 H24C 109.5 . . ?
C23 C25 H25A 109.5 . . ?
C23 C25 H25B 109.5 . . ?
C23 C25 H25C 109.5 . . ?
H25A C25 H25B 109.5 . . ?
H25A C25 H25C 109.5 . . ?
H25B C25 H25C 109.5 . . ?

loop_
_geom_bond_atom_site_label_1
_geom_bond_atom_site_label_2
_geom_bond_distance
_geom_bond_site_symmetry_2
_geom_bond_publ_flag
F1 C21 1.348(3) . ?
O1 C23 1.206(4) . ?
N1 B1 1.607(3) 2_666 ?
N1 C2 1.334(3) . ?
N1 C1 1.376(3) . ?
C22 B1 1.652(3) . ?
C22 C21 1.399(3) . ?
C22 C13 1.387(3) . ?
B1 C14 1.652(3) . ?
B1 C6 1.605(4) . ?
F2 C20 1.340(3) . ?
C21 C20 1.382(3) . ?
F3 C19 1.342(3) . ?
C20 C19 1.371(4) . ?
F4 C18 1.348(3) . ?
C19 C18 1.373(4) . ?
F5 C13 1.358(3) . ?
C18 C13 1.373(3) . ?
F6 C15 1.361(3) . ?
F7 C16 1.342(3) . ?
C14 C15 1.392(3) . ?
C14 C12 1.386(3) . ?
F8 C17 1.344(3) . ?
C15 C16 1.378(3) . ?
F9 C11 1.342(3) . ?
C16 C17 1.365(4) . ?
F10 C12 1.354(3) . ?
C17 C11 1.383(4) . ?
F11 C8 1.355(3) . ?
C11 C12 1.378(3) . ?
C6 C7 1.393(3) . ?
C6 C5 1.399(3) . ?
C7 H14 0.9300 . ?
C7 C8 1.377(4) . ?
C8 C9 1.377(4) . ?
C9 H16 0.9300 . ?
C9 C10 1.378(3) . ?
C10 H17 0.9300 . ?
C10 C5 1.407(3) . ?
C5 C4 1.467(3) . ?
C4 C3 1.381(3) . ?
C4 C1 1.436(3) 2_666 ?
C3 H20 0.9300 . ?
C3 C2 1.369(3) . ?
C2 H21 0.9300 . ?
C1 C1 1.424(4) 2_666 ?
C23 C24 1.491(4) . ?
C23 C25 1.489(5) . ?
C24 H24A 0.9600 . ?
C24 H24B 0.9600 . ?
C24 H24C 0.9600 . ?
C25 H25A 0.9600 . ?
C25 H25B 0.9600 . ?
C25 H25C 0.9600 . ?

loop_
_geom_torsion_atom_site_label_1
_geom_torsion_atom_site_label_2
_geom_torsion_atom_site_label_3
_geom_torsion_atom_site_label_4
_geom_torsion
_geom_torsion_site_symmetry_1
_geom_torsion_site_symmetry_2
_geom_torsion_site_symmetry_3
_geom_torsion_site_symmetry_4
_geom_torsion_publ_flag
F1 C21 C20 F2 1.5(3) . . . . ?
F1 C21 C20 C19 -177.2(2) . . . . ?
N1 B1 C14 C15 -95.2(3) 2_666 . . . ?
N1 B1 C14 C12 81.3(3) 2_666 . . . ?
N1 B1 C6 C7 -176.16(19) 2_666 . . . ?
N1 B1 C6 C5 6.8(3) 2_666 . . . ?
C22 B1 C14 C15 23.3(3) . . . . ?
C22 B1 C14 C12 -160.1(2) . . . . ?
C22 B1 C6 C7 66.6(3) . . . . ?
C22 B1 C6 C5 -110.5(2) . . . . ?
C22 C21 C20 F2 -178.8(2) . . . . ?
C22 C21 C20 C19 2.5(4) . . . . ?
B1 N1 C2 C3 -177.9(2) 2_666 . . . ?
B1 N1 C1 C4 -3.1(3) 2_666 . . 2_666 ?
B1 N1 C1 C1 178.0(2) 2_666 . . 2_666 ?
B1 C22 C21 F1 0.3(4) . . . . ?
B1 C22 C21 C20 -179.4(2) . . . . ?
B1 C22 C13 F5 -2.3(4) . . . . ?
B1 C22 C13 C18 178.1(2) . . . . ?
B1 C14 C15 F6 1.4(4) . . . . ?
B1 C14 C15 C16 180.0(2) . . . . ?
B1 C14 C12 F10 -2.6(3) . . . . ?
B1 C14 C12 C11 179.6(2) . . . . ?
B1 C6 C7 C8 -176.2(2) . . . . ?
B1 C6 C5 C10 176.0(2) . . . . ?
B1 C6 C5 C4 -5.0(3) . . . . ?
F2 C20 C19 F3 0.4(4) . . . . ?
F2 C20 C19 C18 -177.7(2) . . . . ?
C21 C22 B1 N1 -27.1(3) . . . 2_666 ?
C21 C22 B1 C14 -143.7(2) . . . . ?
C21 C22 B1 C6 91.2(3) . . . . ?
C21 C22 C13 F5 -177.3(2) . . . . ?
C21 C22 C13 C18 3.1(4) . . . . ?
C21 C20 C19 F3 179.0(2) . . . . ?
C21 C20 C19 C18 1.0(4) . . . . ?
F3 C19 C18 F4 -0.6(4) . . . . ?
F3 C19 C18 C13 179.8(2) . . . . ?
C20 C19 C18 F4 177.4(2) . . . . ?
C20 C19 C18 C13 -2.2(4) . . . . ?
F4 C18 C13 C22 -179.6(2) . . . . ?
F4 C18 C13 F5 0.8(4) . . . . ?
C19 C18 C13 C22 0.1(4) . . . . ?
C19 C18 C13 F5 -179.5(2) . . . . ?
F6 C15 C16 F7 -2.1(4) . . . . ?
F6 C15 C16 C17 177.2(2) . . . . ?
C13 C22 B1 N1 158.4(2) . . . 2_666 ?
C13 C22 B1 C14 41.8(3) . . . . ?
C13 C22 B1 C6 -83.3(3) . . . . ?
C13 C22 C21 F1 175.3(2) . . . . ?
C13 C22 C21 C20 -4.4(4) . . . . ?
F7 C16 C17 F8 -0.4(4) . . . . ?
F7 C16 C17 C11 179.0(2) . . . . ?
C14 B1 C6 C7 -60.3(3) . . . . ?
C14 B1 C6 C5 122.7(2) . . . . ?
C14 C15 C16 F7 179.2(2) . . . . ?
C14 C15 C16 C17 -1.5(4) . . . . ?
F8 C17 C11 F9 2.4(4) . . . . ?
F8 C17 C11 C12 179.5(2) . . . . ?
C15 C14 C12 F10 174.3(2) . . . . ?
C15 C14 C12 C11 -3.4(4) . . . . ?
C15 C16 C17 F8 -179.7(2) . . . . ?
C15 C16 C17 C11 -0.4(4) . . . . ?
F9 C11 C12 C14 179.0(2) . . . . ?
F9 C11 C12 F10 1.2(4) . . . . ?
C16 C17 C11 F9 -177.0(2) . . . . ?
C16 C17 C11 C12 0.2(4) . . . . ?
C17 C11 C12 C14 1.9(4) . . . . ?
C17 C11 C12 F10 -175.9(2) . . . . ?
F11 C8 C9 C10 178.4(2) . . . . ?
C12 C14 C15 F6 -175.4(2) . . . . ?
C12 C14 C15 C16 3.2(4) . . . . ?
C6 B1 C14 C15 145.8(2) . . . . ?
C6 B1 C14 C12 -37.7(3) . . . . ?
C6 C7 C8 F11 -179.7(2) . . . . ?
C6 C7 C8 C9 0.5(4) . . . . ?
C6 C5 C4 C3 -177.9(2) . . . . ?
C6 C5 C4 C1 1.4(3) . . . 2_666 ?
C7 C6 C5 C10 -1.1(3) . . . . ?
C7 C6 C5 C4 177.9(2) . . . . ?
C7 C8 C9 C10 -1.8(4) . . . . ?
C8 C9 C10 C5 1.6(4) . . . . ?
C9 C10 C5 C6 -0.3(3) . . . . ?
C9 C10 C5 C4 -179.2(2) . . . . ?
C10 C5 C4 C3 1.0(3) . . . . ?
C10 C5 C4 C1 -179.6(2) . . . 2_666 ?
C5 C6 C7 C8 1.0(3) . . . . ?
C5 C4 C3 C2 179.8(2) . . . . ?
C4 C3 C2 N1 0.1(4) . . . . ?
C2 N1 C1 C4 -179.5(2) . . . 2_666 ?
C2 N1 C1 C1 1.6(4) . . . 2_666 ?
C1 N1 C2 C3 -1.1(3) . . . . ?
C1 C4 C3 C2 0.4(3) 2_666 . . . ?
